data_7159257
loop_
_publ_author_name
'Huang, Zhuo'
'Liu, Xu-Teng'
'Cui, Ranran'
'Zhang, Qing-Wei'

_publ_section_title
;
 Nickel-catalysed enantioselective reaction of secondary phosphine oxides
 and activated vinylcyclopropanes.
;
_journal_issue 15
_journal_name_full 'Organic &amp; biomolecular chemistry'
_journal_page_first 3096
_journal_page_last 3100
_journal_paper_doi 10.1039/d3ob00389b
_journal_volume 21
_journal_year 2023
_chemical_absolute_configuration ad
_chemical_formula_moiety '2(C25 H31 O5 P)'
_chemical_formula_sum 'C50 H62 O10 P2'
_chemical_formula_weight 884.93
_space_group_crystal_system orthorhombic
_space_group_IT_number 19
_space_group_name_Hall 'P 2ac 2ab'
_space_group_name_H-M_alt 'P 21 21 21'
_atom_sites_solution_hydrogens geom
_audit_creation_date 2022-05-27
_audit_creation_method
;
Olex2 1.3
(compiled 2020.11.12 svn.r5f609507 for OlexSys, GUI svn.r6408)
;
_audit_update_record
;
2022-06-10 deposited with the CCDC.	2023-03-24 downloaded from the CCDC.
;
_cell_angle_alpha 90
_cell_angle_beta 90
_cell_angle_gamma 90
_cell_formula_units_Z 2
_cell_length_a 5.37551(9)
_cell_length_b 7.85484(12)
_cell_length_c 56.3649(9)
_cell_measurement_reflns_used 4299
_cell_measurement_temperature 100.01(10)
_cell_measurement_theta_max 72.9170
_cell_measurement_theta_min 5.6960
_cell_volume 2379.94(7)
_computing_cell_refinement 'CrysAlisPro 1.171.41.110a (Rigaku OD, 2021)'
_computing_data_collection 'CrysAlisPro 1.171.41.110a (Rigaku OD, 2021)'
_computing_data_reduction 'CrysAlisPro 1.171.41.110a (Rigaku OD, 2021)'
_computing_molecular_graphics 'Olex2 1.3 (Dolomanov et al., 2009)'
_computing_publication_material 'Olex2 1.3 (Dolomanov et al., 2009)'
_computing_structure_refinement 'SHELXL 2013/4 (Sheldrick, 2015)'
_diffrn_ambient_environment N~2~
_diffrn_ambient_temperature 100.01(10)
_diffrn_detector 'CCD plate'
_diffrn_detector_area_resol_mean 10.4337
_diffrn_detector_type AtlasS2
_diffrn_measured_fraction_theta_full 0.992
_diffrn_measured_fraction_theta_max 0.976
_diffrn_measurement_details
;
List of Runs (angles in degrees, time in seconds):

  # Type    Start    End  Width  t~exp~   \w     \q     \k     \f   Frames
#--------------------------------------------------------------------------
  1  \w    -63.00  -6.00   0.30    4.00    --  -41.76 125.00  60.00  190
  2  \w     14.00 108.20   0.30    4.00    --   41.76  57.00 -60.00  314
  3  \w    139.00 166.00   0.30    8.00    --  106.05  77.00 -60.00   90
  4  \w     35.00 110.90   0.30    8.00    --  106.05-125.00-180.00  253
  5  \w     34.00 117.10   0.30    8.00    --  106.05 -45.00 150.00  277
  6  \w     61.00 166.00   0.30    8.00    --  106.05  15.00  30.00  350
  7  \w    148.00 178.00   0.30    8.00    --  106.05  77.00  60.00  100
;
_diffrn_measurement_device 'four-circle diffractometer'
_diffrn_measurement_device_type 'SuperNova, Dual, Cu at home/near, AtlasS2'
_diffrn_measurement_method '\w scans'
_diffrn_orient_matrix_type 'CrysAlisPro convention (1999,Acta A55,543-557)'
_diffrn_orient_matrix_UB_11 -0.1015555000
_diffrn_orient_matrix_UB_12 0.1370542000
_diffrn_orient_matrix_UB_13 0.0169841000
_diffrn_orient_matrix_UB_21 0.0591408000
_diffrn_orient_matrix_UB_22 -0.1157641000
_diffrn_orient_matrix_UB_23 0.0213337000
_diffrn_orient_matrix_UB_31 0.2613365000
_diffrn_orient_matrix_UB_32 0.0794065000
_diffrn_orient_matrix_UB_33 0.0017934000
_diffrn_radiation_monochromator mirror
_diffrn_radiation_probe x-ray
_diffrn_radiation_type 'Cu K\a'
_diffrn_radiation_wavelength 1.54184
_diffrn_reflns_av_R_equivalents 0.0198
_diffrn_reflns_av_unetI/netI 0.0292
_diffrn_reflns_Laue_measured_fraction_full 0.992
_diffrn_reflns_Laue_measured_fraction_max 0.976
_diffrn_reflns_limit_h_max 6
_diffrn_reflns_limit_h_min -4
_diffrn_reflns_limit_k_max 9
_diffrn_reflns_limit_k_min -9
_diffrn_reflns_limit_l_max 43
_diffrn_reflns_limit_l_min -68
_diffrn_reflns_number 7177
_diffrn_reflns_point_group_measured_fraction_full 0.989
_diffrn_reflns_point_group_measured_fraction_max 0.957
_diffrn_reflns_theta_full 67.684
_diffrn_reflns_theta_max 72.871
_diffrn_reflns_theta_min 5.687
_diffrn_source 'micro-focus sealed X-ray tube'
_diffrn_source_type 'SuperNova (Cu) X-ray Source'
_exptl_absorpt_coefficient_mu 1.289
_exptl_absorpt_correction_T_max 1.00000
_exptl_absorpt_correction_T_min 0.84275
_exptl_absorpt_correction_type multi-scan
_exptl_absorpt_process_details
;
CrysAlisPro 1.171.41.110a (Rigaku Oxford Diffraction, 2021)
Empirical absorption correction using spherical harmonics,
implemented in SCALE3 ABSPACK scaling algorithm.
;
_exptl_crystal_density_diffrn 1.235
_exptl_crystal_description block
_exptl_crystal_F_000 944
_exptl_crystal_size_max 0.25
_exptl_crystal_size_mid 0.21
_exptl_crystal_size_min 0.2
_refine_diff_density_max 1.100
_refine_diff_density_min -0.519
_refine_diff_density_rms 0.099
_refine_ls_abs_structure_details
;
 Flack x determined using 1637 quotients [(I+)-(I-)]/[(I+)+(I-)]
 (Parsons and Flack (2004), Acta Cryst. A60, s61).
;
_refine_ls_abs_structure_Flack 0.020(15)
_refine_ls_extinction_method none
_refine_ls_goodness_of_fit_ref 1.094
_refine_ls_hydrogen_treatment constr
_refine_ls_matrix_type full
_refine_ls_number_parameters 283
_refine_ls_number_reflns 4561
_refine_ls_number_restraints 85
_refine_ls_restrained_S_all 1.136
_refine_ls_R_factor_all 0.0988
_refine_ls_R_factor_gt 0.0953
_refine_ls_shift/su_max 0.000
_refine_ls_shift/su_mean 0.000
_refine_ls_structure_factor_coef Fsqd
_refine_ls_weighting_details 'w=1/[\s^2^(Fo^2^)+(0.0980P)^2^+5.7324P] where P=(Fo^2^+2Fc^2^)/3'
_refine_ls_weighting_scheme calc
_refine_ls_wR_factor_gt 0.2373
_refine_ls_wR_factor_ref 0.2409
_reflns_Friedel_coverage 0.649
_reflns_Friedel_fraction_full 0.986
_reflns_Friedel_fraction_max 0.930
_reflns_number_gt 4323
_reflns_number_total 4561
_reflns_threshold_expression 'I > 2\s(I)'
_cod_data_source_file d3ob00389b2.cif
_cod_data_source_block 3n-pce_auto
_cod_depositor_comments 'Adding full bibliography for 7159257.cif.'
_cod_original_cell_volume 2379.93(7)
_cod_database_code 7159257
_shelxl_version_number 2013-4
_chemical_oxdiff_formula C20H20N2O2P1
_shelx_space_group_comment
;
The symmetry employed for this shelxl refinement is uniquely defined
by the following loop, which should always be used as a source of
symmetry information in preference to the above space-group names.
They are only intended as comments.
;
_shelx_estimated_absorpt_t_max 0.783
_shelx_estimated_absorpt_t_min 0.739
_reflns_odcompleteness_completeness 98.73
_reflns_odcompleteness_iscentric 1
_reflns_odcompleteness_theta 66.97
_olex2_refinement_description
;
1. Restrained distances
 C21-O3
 1.4 with sigma of 0.01
 C21-C22 = C24-C25
 1.5 with sigma of 0.01
2. Rigid bond restraints
 O3, C21, C21, C22, C24, C25
 with sigma for 1-2 distances of 0.005 and sigma for 1-3 distances of 0.005
3. Uiso/Uaniso restraints and constraints
Uanis(C17) \\sim Ueq, Uanis(C18) \\sim Ueq, Uanis(C19) \\sim Ueq, Uanis(C20)
\\sim Ueq, Uanis(C22) \\sim Ueq, Uanis(C23) \\sim Ueq, Uanis(C24) \\sim Ueq,
Uanis(C25) \\sim Ueq: with sigma of 0.02 and sigma for terminal atoms of 0.04
Uanis(O2) \\sim Ueq, Uanis(O3) \\sim Ueq, Uanis(O4) \\sim Ueq, Uanis(O5) \\sim
Ueq, Uanis(C21) \\sim Ueq: with sigma of 0.02 and sigma for terminal atoms of
0.04
4.a Ternary CH refined with riding coordinates:
 C19(H19)
4.b Secondary CH2 refined with riding coordinates:
 C15(H15A,H15B), C13(H13A,H13B), C21(H21A,H21B), C18(H18A,H18B), C24(H24A,H24B)
4.c Aromatic/amide H refined with riding coordinates:
 C12(H12), C5(H5), C8(H8), C3(H3), C11(H11), C10(H10), C6(H6), C9(H9), C2(H2),
 C16(H16), C17(H17)
4.d Idealised Me refined as rotating group:
 C14(H14A,H14B,H14C), C22(H22A,H22B,H22C), C25(H25A,H25B,H25C)
;
_olex2_submission_special_instructions 'No special instructions were received'
_oxdiff_exptl_absorpt_empirical_details
;
Empirical correction (ABSPACK) includes:
- Absorption correction using spherical harmonics
- Frame scaling
;
_oxdiff_exptl_absorpt_empirical_full_max 1.339
_oxdiff_exptl_absorpt_empirical_full_min 0.553

loop_
_space_group_symop_operation_xyz
'x, y, z'
'-x+1/2, -y, z+1/2'
'-x, y+1/2, -z+1/2'
'x+1/2, -y+1/2, -z'

loop_
_atom_site_label
_atom_site_type_symbol
_atom_site_fract_x
_atom_site_fract_y
_atom_site_fract_z
_atom_site_U_iso_or_equiv
_atom_site_adp_type
_atom_site_occupancy
_atom_site_site_symmetry_order
_atom_site_calc_flag
_atom_site_refinement_flags_posn
_atom_site_refinement_flags_adp
_atom_site_refinement_flags_occupancy
_atom_site_disorder_assembly
_atom_site_disorder_group
P1 P 0.4301(3) 0.6060(2) 0.34921(3) 0.0340(4) Uani 1 1 d . . . . .
O1 O 0.7019(9) 0.6082(10) 0.35344(9) 0.0655(17) Uani 1 1 d . . . . .
C7 C 0.2335(10) 0.6224(7) 0.24226(10) 0.0257(11) Uani 1 1 d . . . . .
C4 C 0.2748(10) 0.6231(7) 0.26842(10) 0.0255(11) Uani 1 1 d . . . . .
C12 C 0.3902(11) 0.7079(8) 0.22684(11) 0.0363(14) Uani 1 1 d . . . . .
H12 H 0.5265 0.7706 0.2331 0.044 Uiso 1 1 calc R U . . .
C1 C 0.3561(10) 0.6172(8) 0.31812(10) 0.0291(11) Uani 1 1 d . . . . .
C5 C 0.4860(11) 0.6968(8) 0.27843(11) 0.0366(14) Uani 1 1 d . . . . .
H5 H 0.6036 0.7512 0.2684 0.044 Uiso 1 1 calc R U . . .
C8 C 0.0311(12) 0.5379(8) 0.23224(11) 0.0348(13) Uani 1 1 d . . . . .
H8 H -0.0836 0.4810 0.2423 0.042 Uiso 1 1 calc R U . . .
C3 C 0.1075(11) 0.5465(8) 0.28384(11) 0.0369(14) Uani 1 1 d . . . . .
H3 H -0.0364 0.4928 0.2775 0.044 Uiso 1 1 calc R U . . .
C11 C 0.3526(13) 0.7040(9) 0.20245(12) 0.0434(16) Uani 1 1 d . . . . .
H11 H 0.4650 0.7625 0.1923 0.052 Uiso 1 1 calc R U . . .
C10 C 0.1570(11) 0.6176(8) 0.19285(11) 0.0350(12) Uani 1 1 d . . . . .
H10 H 0.1338 0.6144 0.1761 0.042 Uiso 1 1 calc R U . . .
C6 C 0.5288(12) 0.6929(8) 0.30266(11) 0.0387(14) Uani 1 1 d . . . . .
H6 H 0.6765 0.7420 0.3089 0.046 Uiso 1 1 calc R U . . .
C9 C -0.0069(12) 0.5348(8) 0.20781(10) 0.0367(14) Uani 1 1 d . . . . .
H9 H -0.1457 0.4757 0.2014 0.044 Uiso 1 1 calc R U . . .
C2 C 0.1444(11) 0.5460(9) 0.30821(11) 0.0368(14) Uani 1 1 d . . . . .
H2 H 0.0226 0.4961 0.3182 0.044 Uiso 1 1 calc R U . . .
C15 C 0.2753(18) 0.4148(9) 0.35975(12) 0.0521(19) Uani 1 1 d . . . . .
H15A H 0.0931 0.4332 0.3599 0.063 Uiso 1 1 calc R U . . .
H15B H 0.3118 0.3190 0.3489 0.063 Uiso 1 1 calc R U . . .
C13 C 0.2667(15) 0.7737(9) 0.36342(12) 0.0445(16) Uani 1 1 d . . . . .
H13A H 0.0876 0.7630 0.3596 0.053 Uiso 1 1 calc R U . . .
H13B H 0.2852 0.7607 0.3808 0.053 Uiso 1 1 calc R U . . .
C16 C 0.361(3) 0.3710(11) 0.38412(14) 0.081(3) Uani 1 1 d . . . . .
H16 H 0.5258 0.3290 0.3859 0.097 Uiso 1 1 calc R U . . .
O5 O 0.461(2) 0.5409(16) 0.48356(13) 0.145(4) Uani 1 1 d . U . . .
C14 C 0.353(3) 0.9498(9) 0.35643(13) 0.081(4) Uani 1 1 d . . . . .
H14A H 0.3359 0.9642 0.3392 0.122 Uiso 1 1 calc R U . . .
H14B H 0.5283 0.9641 0.3609 0.122 Uiso 1 1 calc R U . . .
H14C H 0.2521 1.0353 0.3646 0.122 Uiso 1 1 calc R U . . .
C17 C 0.225(3) 0.3863(16) 0.40335(16) 0.105(4) Uani 1 1 d . U . . .
H17 H 0.0626 0.4319 0.4016 0.126 Uiso 1 1 calc R U . . .
O4 O 0.481(4) 0.263(3) 0.4722(2) 0.234(9) Uani 1 1 d . U . . .
C21 C 0.749(2) 0.7770(16) 0.4167(3) 0.124(5) Uani 1 1 d D U . . .
H21A H 0.7728 0.7236 0.4010 0.148 Uiso 1 1 calc R U . . .
H21B H 0.8943 0.7477 0.4267 0.148 Uiso 1 1 calc R U . . .
O3 O 0.5292(19) 0.7071(10) 0.42744(13) 0.101(3) Uani 1 1 d D U . . .
C23 C 0.449(5) 0.427(3) 0.4677(2) 0.167(8) Uani 1 1 d . U . . .
C22 C 0.739(5) 0.9633(19) 0.4137(3) 0.176(8) Uani 1 1 d D U . . .
H22A H 0.5656 1.0007 0.4132 0.264 Uiso 1 1 calc R U . . .
H22B H 0.8223 0.9948 0.3989 0.264 Uiso 1 1 calc R U . . .
H22C H 0.8242 1.0182 0.4271 0.264 Uiso 1 1 calc R U . . .
C25 C 0.500(6) 0.619(3) 0.5244(3) 0.241(13) Uani 1 1 d D U . . .
H25A H 0.3224 0.6104 0.5280 0.361 Uiso 1 1 calc R U . . .
H25B H 0.5348 0.7313 0.5174 0.361 Uiso 1 1 calc R U . . .
H25C H 0.5966 0.6061 0.5390 0.361 Uiso 1 1 calc R U . . .
C18 C 0.307(4) 0.337(2) 0.4281(2) 0.145(7) Uani 1 1 d . U . . .
H18A H 0.1742 0.2674 0.4354 0.174 Uiso 1 1 calc R U . . .
H18B H 0.4569 0.2643 0.4268 0.174 Uiso 1 1 calc R U . . .
C19 C 0.365(2) 0.482(2) 0.44434(16) 0.097(4) Uani 1 1 d . U . . .
H19 H 0.2206 0.5614 0.4456 0.117 Uiso 1 1 calc R U . . .
C24 C 0.571(5) 0.485(3) 0.5074(2) 0.197(9) Uani 1 1 d D U . . .
H24A H 0.5014 0.3738 0.5123 0.237 Uiso 1 1 calc R U . . .
H24B H 0.7540 0.4751 0.5063 0.237 Uiso 1 1 calc R U . . .
C20 C 0.564(3) 0.560(2) 0.4345(3) 0.123(5) Uani 1 1 d . U . . .
O2 O 0.770(2) 0.4776(15) 0.4318(2) 0.138(4) Uani 1 1 d . U . . .

loop_
_atom_site_aniso_label
_atom_site_aniso_U_11
_atom_site_aniso_U_22
_atom_site_aniso_U_33
_atom_site_aniso_U_23
_atom_site_aniso_U_13
_atom_site_aniso_U_12
P1 0.0332(7) 0.0364(7) 0.0325(7) -0.0025(6) 0.0015(6) 0.0014(7)
O1 0.034(2) 0.123(5) 0.040(3) -0.002(3) -0.001(2) 0.011(3)
C7 0.021(2) 0.017(2) 0.039(3) -0.001(2) 0.005(2) 0.001(2)
C4 0.022(2) 0.019(2) 0.036(3) 0.000(2) 0.006(2) 0.003(2)
C12 0.031(3) 0.034(3) 0.044(3) 0.004(2) 0.007(3) -0.006(3)
C1 0.025(2) 0.026(3) 0.036(3) -0.003(2) 0.005(2) 0.002(2)
C5 0.034(3) 0.038(3) 0.038(3) 0.003(3) 0.005(2) -0.012(3)
C8 0.033(3) 0.035(3) 0.036(3) 0.001(2) 0.007(3) -0.012(3)
C3 0.028(3) 0.043(3) 0.039(3) -0.001(3) 0.004(3) -0.010(3)
C11 0.048(4) 0.042(4) 0.040(3) 0.007(3) 0.015(3) -0.006(3)
C10 0.041(3) 0.030(3) 0.033(3) 0.003(2) 0.005(2) 0.006(3)
C6 0.032(3) 0.041(3) 0.044(3) -0.001(3) 0.001(3) -0.013(3)
C9 0.036(3) 0.041(3) 0.034(3) -0.002(3) 0.000(2) -0.006(3)
C2 0.030(3) 0.045(3) 0.035(3) 0.004(3) 0.009(2) -0.011(3)
C15 0.089(6) 0.033(3) 0.034(3) 0.000(3) 0.002(4) -0.005(4)
C13 0.052(4) 0.041(3) 0.041(4) -0.008(3) -0.007(3) 0.002(3)
C16 0.150(10) 0.050(5) 0.041(4) 0.003(4) -0.009(5) 0.012(6)
O5 0.180(10) 0.208(10) 0.047(4) -0.019(5) -0.029(5) 0.056(9)
C14 0.173(12) 0.034(4) 0.037(4) -0.004(3) -0.016(5) -0.012(5)
C17 0.186(12) 0.090(7) 0.039(5) 0.006(5) 0.006(6) -0.016(9)
O4 0.34(2) 0.276(18) 0.086(7) 0.037(10) -0.047(11) 0.07(2)
C21 0.072(6) 0.140(9) 0.159(12) -0.095(9) -0.014(6) 0.028(6)
O3 0.155(8) 0.082(5) 0.066(4) -0.009(4) -0.032(5) 0.006(5)
C23 0.239(18) 0.205(16) 0.057(7) -0.002(10) -0.012(10) 0.076(16)
C22 0.27(2) 0.149(10) 0.114(12) -0.005(11) 0.031(14) -0.049(13)
C25 0.31(3) 0.31(3) 0.095(11) -0.052(15) -0.010(17) -0.02(3)
C18 0.256(18) 0.132(11) 0.046(5) 0.017(7) -0.009(9) 0.032(12)
C19 0.083(7) 0.170(12) 0.039(5) 0.009(6) 0.013(5) 0.014(8)
C24 0.29(2) 0.238(18) 0.066(8) 0.015(9) -0.035(12) 0.041(18)
C20 0.107(10) 0.161(14) 0.100(9) 0.008(9) -0.017(8) 0.041(11)
O2 0.120(8) 0.145(9) 0.148(9) 0.025(7) 0.037(7) 0.041(7)

loop_
_atom_type_symbol
_atom_type_description
_atom_type_scat_dispersion_real
_atom_type_scat_dispersion_imag
_atom_type_scat_source
C C 0.0181 0.0091 'International Tables Vol C Tables 4.2.6.8 and 6.1.1.4'
H H 0.0000 0.0000 'International Tables Vol C Tables 4.2.6.8 and 6.1.1.4'
O O 0.0492 0.0322 'International Tables Vol C Tables 4.2.6.8 and 6.1.1.4'
P P 0.2955 0.4335 'International Tables Vol C Tables 4.2.6.8 and 6.1.1.4'

loop_
_geom_angle_atom_site_label_1
_geom_angle_atom_site_label_2
_geom_angle_atom_site_label_3
_geom_angle
_geom_angle_site_symmetry_1
_geom_angle_site_symmetry_3
_geom_angle_publ_flag
O1 P1 C1 112.0(3) . . ?
O1 P1 C15 114.1(4) . . ?
O1 P1 C13 114.0(4) . . ?
C1 P1 C15 104.9(3) . . ?
C13 P1 C1 107.1(3) . . ?
C13 P1 C15 103.8(4) . . ?
C12 C7 C4 121.9(5) . . ?
C12 C7 C8 116.8(5) . . ?
C8 C7 C4 121.2(5) . . ?
C5 C4 C7 121.5(5) . . ?
C3 C4 C7 121.4(5) . . ?
C3 C4 C5 117.1(5) . . ?
C7 C12 H12 119.3 . . ?
C7 C12 C11 121.5(6) . . ?
C11 C12 H12 119.3 . . ?
C6 C1 P1 118.6(4) . . ?
C2 C1 P1 123.7(4) . . ?
C2 C1 C6 117.6(5) . . ?
C4 C5 H5 119.2 . . ?
C6 C5 C4 121.7(5) . . ?
C6 C5 H5 119.2 . . ?
C7 C8 H8 119.2 . . ?
C9 C8 C7 121.6(5) . . ?
C9 C8 H8 119.2 . . ?
C4 C3 H3 119.1 . . ?
C2 C3 C4 121.9(6) . . ?
C2 C3 H3 119.1 . . ?
C12 C11 H11 119.5 . . ?
C10 C11 C12 121.0(6) . . ?
C10 C11 H11 119.5 . . ?
C11 C10 H10 120.5 . . ?
C11 C10 C9 118.9(6) . . ?
C9 C10 H10 120.5 . . ?
C1 C6 H6 119.6 . . ?
C5 C6 C1 120.7(6) . . ?
C5 C6 H6 119.6 . . ?
C8 C9 H9 119.9 . . ?
C10 C9 C8 120.1(6) . . ?
C10 C9 H9 119.9 . . ?
C1 C2 C3 121.0(5) . . ?
C1 C2 H2 119.5 . . ?
C3 C2 H2 119.5 . . ?
P1 C15 H15A 109.5 . . ?
P1 C15 H15B 109.5 . . ?
H15A C15 H15B 108.1 . . ?
C16 C15 P1 110.5(7) . . ?
C16 C15 H15A 109.5 . . ?
C16 C15 H15B 109.5 . . ?
P1 C13 H13A 108.7 . . ?
P1 C13 H13B 108.7 . . ?
H13A C13 H13B 107.6 . . ?
C14 C13 P1 114.1(6) . . ?
C14 C13 H13A 108.7 . . ?
C14 C13 H13B 108.7 . . ?
C15 C16 H16 117.7 . . ?
C17 C16 C15 124.6(12) . . ?
C17 C16 H16 117.7 . . ?
C23 O5 C24 115.9(15) . . ?
C13 C14 H14A 109.5 . . ?
C13 C14 H14B 109.5 . . ?
C13 C14 H14C 109.5 . . ?
H14A C14 H14B 109.5 . . ?
H14A C14 H14C 109.5 . . ?
H14B C14 H14C 109.5 . . ?
C16 C17 H17 117.4 . . ?
C16 C17 C18 125.2(16) . . ?
C18 C17 H17 117.4 . . ?
H21A C21 H21B 107.7 . . ?
O3 C21 H21A 108.8 . . ?
O3 C21 H21B 108.8 . . ?
O3 C21 C22 113.6(14) . . ?
C22 C21 H21A 108.8 . . ?
C22 C21 H21B 108.8 . . ?
C20 O3 C21 111.6(14) . . ?
O5 C23 O4 123.2(15) . . ?
O5 C23 C19 116.5(18) . . ?
O4 C23 C19 119.7(17) . . ?
C21 C22 H22A 109.5 . . ?
C21 C22 H22B 109.5 . . ?
C21 C22 H22C 109.5 . . ?
H22A C22 H22B 109.5 . . ?
H22A C22 H22C 109.5 . . ?
H22B C22 H22C 109.5 . . ?
H25A C25 H25B 109.5 . . ?
H25A C25 H25C 109.5 . . ?
H25B C25 H25C 109.5 . . ?
C24 C25 H25A 109.5 . . ?
C24 C25 H25B 109.5 . . ?
C24 C25 H25C 109.5 . . ?
C17 C18 H18A 108.4 . . ?
C17 C18 H18B 108.4 . . ?
H18A C18 H18B 107.5 . . ?
C19 C18 C17 115.6(12) . . ?
C19 C18 H18A 108.4 . . ?
C19 C18 H18B 108.4 . . ?
C23 C19 C18 113.3(15) . . ?
C23 C19 H19 111.1 . . ?
C18 C19 H19 111.1 . . ?
C20 C19 C23 105.0(15) . . ?
C20 C19 C18 105.0(12) . . ?
C20 C19 H19 111.1 . . ?
O5 C24 H24A 110.7 . . ?
O5 C24 H24B 110.7 . . ?
C25 C24 O5 105.4(15) . . ?
C25 C24 H24A 110.7 . . ?
C25 C24 H24B 110.7 . . ?
H24A C24 H24B 108.8 . . ?
O3 C20 C19 115.9(15) . . ?
O3 C20 O2 124.1(18) . . ?
O2 C20 C19 119.9(16) . . ?

loop_
_geom_bond_atom_site_label_1
_geom_bond_atom_site_label_2
_geom_bond_distance
_geom_bond_site_symmetry_2
_geom_bond_publ_flag
P1 O1 1.481(5) . ?
P1 C1 1.799(6) . ?
P1 C15 1.817(7) . ?
P1 C13 1.774(7) . ?
C7 C4 1.491(8) . ?
C7 C12 1.384(8) . ?
C7 C8 1.394(8) . ?
C4 C5 1.394(8) . ?
C4 C3 1.388(8) . ?
C12 H12 0.9500 . ?
C12 C11 1.390(9) . ?
C1 C6 1.405(8) . ?
C1 C2 1.386(8) . ?
C5 H5 0.9500 . ?
C5 C6 1.386(9) . ?
C8 H8 0.9500 . ?
C8 C9 1.392(8) . ?
C3 H3 0.9500 . ?
C3 C2 1.388(9) . ?
C11 H11 0.9500 . ?
C11 C10 1.363(9) . ?
C10 H10 0.9500 . ?
C10 C9 1.382(8) . ?
C6 H6 0.9500 . ?
C9 H9 0.9500 . ?
C2 H2 0.9500 . ?
C15 H15A 0.9900 . ?
C15 H15B 0.9900 . ?
C15 C16 1.489(11) . ?
C13 H13A 0.9900 . ?
C13 H13B 0.9900 . ?
C13 C14 1.512(11) . ?
C16 H16 0.9500 . ?
C16 C17 1.312(15) . ?
O5 C23 1.26(2) . ?
O5 C24 1.532(16) . ?
C14 H14A 0.9800 . ?
C14 H14B 0.9800 . ?
C14 H14C 0.9800 . ?
C17 H17 0.9500 . ?
C17 C18 1.513(15) . ?
O4 C23 1.33(2) . ?
C21 H21A 0.9900 . ?
C21 H21B 0.9900 . ?
C21 O3 1.435(11) . ?
C21 C22 1.473(12) . ?
O3 C20 1.237(18) . ?
C23 C19 1.458(18) . ?
C22 H22A 0.9800 . ?
C22 H22B 0.9800 . ?
C22 H22C 0.9800 . ?
C25 H25A 0.9800 . ?
C25 H25B 0.9800 . ?
C25 H25C 0.9800 . ?
C25 C24 1.474(12) . ?
C18 H18A 0.9900 . ?
C18 H18B 0.9900 . ?
C18 C19 1.49(2) . ?
C19 H19 1.0000 . ?
C19 C20 1.35(2) . ?
C24 H24A 0.9900 . ?
C24 H24B 0.9900 . ?
C20 O2 1.293(18) . ?

loop_
_geom_torsion_atom_site_label_1
_geom_torsion_atom_site_label_2
_geom_torsion_atom_site_label_3
_geom_torsion_atom_site_label_4
_geom_torsion
_geom_torsion_site_symmetry_1
_geom_torsion_site_symmetry_2
_geom_torsion_site_symmetry_3
_geom_torsion_site_symmetry_4
_geom_torsion_publ_flag
P1 C1 C6 C5 176.7(5) . . . . ?
P1 C1 C2 C3 -174.6(5) . . . . ?
P1 C15 C16 C17 108.9(12) . . . . ?
O1 P1 C1 C6 -25.3(6) . . . . ?
O1 P1 C1 C2 150.6(6) . . . . ?
O1 P1 C15 C16 45.9(8) . . . . ?
O1 P1 C13 C14 58.2(7) . . . . ?
C7 C4 C5 C6 -177.9(6) . . . . ?
C7 C4 C3 C2 179.8(6) . . . . ?
C7 C12 C11 C10 1.0(10) . . . . ?
C7 C8 C9 C10 -0.4(10) . . . . ?
C4 C7 C12 C11 178.9(6) . . . . ?
C4 C7 C8 C9 -179.2(5) . . . . ?
C4 C5 C6 C1 -1.5(10) . . . . ?
C4 C3 C2 C1 -2.4(10) . . . . ?
C12 C7 C4 C5 -6.0(8) . . . . ?
C12 C7 C4 C3 175.7(6) . . . . ?
C12 C7 C8 C9 2.1(9) . . . . ?
C12 C11 C10 C9 0.8(10) . . . . ?
C1 P1 C15 C16 168.9(6) . . . . ?
C1 P1 C13 C14 -66.3(7) . . . . ?
C5 C4 C3 C2 1.4(9) . . . . ?
C8 C7 C4 C5 175.3(6) . . . . ?
C8 C7 C4 C3 -3.0(8) . . . . ?
C8 C7 C12 C11 -2.4(9) . . . . ?
C3 C4 C5 C6 0.5(9) . . . . ?
C11 C10 C9 C8 -1.1(10) . . . . ?
C6 C1 C2 C3 1.4(9) . . . . ?
C2 C1 C6 C5 0.5(9) . . . . ?
C15 P1 C1 C6 -149.6(5) . . . . ?
C15 P1 C1 C2 26.3(6) . . . . ?
C15 P1 C13 C14 -177.0(6) . . . . ?
C15 C16 C17 C18 177.9(11) . . . . ?
C13 P1 C1 C6 100.4(5) . . . . ?
C13 P1 C1 C2 -83.6(6) . . . . ?
C13 P1 C15 C16 -78.9(7) . . . . ?
C16 C17 C18 C19 106.7(17) . . . . ?
O5 C23 C19 C18 -168(2) . . . . ?
O5 C23 C19 C20 78(2) . . . . ?
C17 C18 C19 C23 -178.5(17) . . . . ?
C17 C18 C19 C20 -64(2) . . . . ?
O4 C23 C19 C18 4(3) . . . . ?
O4 C23 C19 C20 -110(3) . . . . ?
C21 O3 C20 C19 -178.4(12) . . . . ?
C21 O3 C20 O2 -2(2) . . . . ?
C23 O5 C24 C25 -164(2) . . . . ?
C23 C19 C20 O3 -125.0(15) . . . . ?
C23 C19 C20 O2 59(2) . . . . ?
C22 C21 O3 C20 -164.9(14) . . . . ?
C18 C19 C20 O3 115.2(15) . . . . ?
C18 C19 C20 O2 -61.2(18) . . . . ?
C24 O5 C23 O4 13(4) . . . . ?
C24 O5 C23 C19 -174.9(18) . . . . ?
